data_7023857
loop_
_publ_author_name
'Liu, Baolin'
'Liu, Qingxia'
'Xiao, Hongping'
'Zhang, Wu'
'Tao, Ruojie'

_publ_section_title
;
 Family of dumbbell Ni4Ln2 (Ln = Pr, Sm, Eu, Gd, Tb, Ho, Er) complexes:
 syntheses, structures, luminescent and magnetic properties.
;
_journal_issue 14
_journal_name_full 'Dalton transactions (Cambridge, England : 2003)'
_journal_page_first 5047
_journal_page_last 5055
_journal_paper_doi 10.1039/c3dt32935f
_journal_volume 42
_journal_year 2013
_chemical_formula_moiety 'C60 H58 Ho2 N8 Ni4 O24, C H4 O, 7(H2 O)'
_chemical_formula_sum 'C61 H76 Ho2 N8 Ni4 O32'
_chemical_formula_weight 1998.00
_chemical_name_systematic
;
?
;
_space_group_IT_number 14
_symmetry_cell_setting monoclinic
_symmetry_space_group_name_Hall '-P 2yn'
_symmetry_space_group_name_H-M 'P 1 21/n 1'
_atom_sites_solution_hydrogens geom
_atom_sites_solution_primary direct
_atom_sites_solution_secondary difmap
_audit_creation_method SHELXL-97
_cell_angle_alpha 90.00
_cell_angle_beta 98.222(5)
_cell_angle_gamma 90.00
_cell_formula_units_Z 2
_cell_length_a 12.636(4)
_cell_length_b 18.317(5)
_cell_length_c 15.566(5)
_cell_measurement_reflns_used 5023
_cell_measurement_temperature 296(2)
_cell_measurement_theta_max 26.67
_cell_measurement_theta_min 2.24
_cell_volume 3565.8(19)
_computing_cell_refinement 'APEX 2'
_computing_data_collection 'APEX 2(Bruker, 2005)'
_computing_data_reduction 'SAINT(Bruker, 2005)'
_computing_molecular_graphics 'SHELXTL(Bruker, 2005)'
_computing_publication_material SHELXTL
_computing_structure_refinement 'SHELXL-97 (Sheldrick, 2008)'
_computing_structure_solution 'SHELXS-97 (Sheldrick, 2008)'
_diffrn_ambient_temperature 296(2)
_diffrn_measured_fraction_theta_full 0.999
_diffrn_measured_fraction_theta_max 0.999
_diffrn_measurement_device_type 'Bruker Smart APEX II CCD area detector'
_diffrn_measurement_method 'phi and omega scans'
_diffrn_radiation_monochromator graphite
_diffrn_radiation_source 'fine-focus sealed tube'
_diffrn_radiation_type MoK\a
_diffrn_radiation_wavelength 0.71073
_diffrn_reflns_av_R_equivalents 0.0441
_diffrn_reflns_av_sigmaI/netI 0.0518
_diffrn_reflns_limit_h_max 14
_diffrn_reflns_limit_h_min -15
_diffrn_reflns_limit_k_max 19
_diffrn_reflns_limit_k_min -21
_diffrn_reflns_limit_l_max 18
_diffrn_reflns_limit_l_min -16
_diffrn_reflns_number 18183
_diffrn_reflns_theta_full 25.00
_diffrn_reflns_theta_max 25.00
_diffrn_reflns_theta_min 1.73
_exptl_absorpt_coefficient_mu 3.322
_exptl_absorpt_correction_T_max 0.6356
_exptl_absorpt_correction_T_min 0.5422
_exptl_absorpt_correction_type multi-scan
_exptl_absorpt_process_details 'SADABS(Bruker, 2005)'
_exptl_crystal_colour blue
_exptl_crystal_density_diffrn 1.861
_exptl_crystal_density_method 'not measured'
_exptl_crystal_description block
_exptl_crystal_F_000 2000
_exptl_crystal_size_max 0.21
_exptl_crystal_size_mid 0.17
_exptl_crystal_size_min 0.15
_refine_diff_density_max 0.684
_refine_diff_density_min -0.685
_refine_diff_density_rms 0.110
_refine_ls_extinction_method none
_refine_ls_goodness_of_fit_ref 1.003
_refine_ls_hydrogen_treatment constr
_refine_ls_matrix_type full
_refine_ls_number_parameters 498
_refine_ls_number_reflns 6267
_refine_ls_number_restraints 13
_refine_ls_restrained_S_all 1.014
_refine_ls_R_factor_all 0.0449
_refine_ls_R_factor_gt 0.0308
_refine_ls_shift/su_max 0.002
_refine_ls_shift/su_mean 0.000
_refine_ls_structure_factor_coef Fsqd
_refine_ls_weighting_details 'calc w=1/[\s^2^(Fo^2^)+(0.0334P)^2^+0.0000P] where P=(Fo^2^+2Fc^2^)/3'
_refine_ls_weighting_scheme calc
_refine_ls_wR_factor_gt 0.0705
_refine_ls_wR_factor_ref 0.0746
_reflns_number_gt 4917
_reflns_number_total 6267
_reflns_threshold_expression >2sigma(I)
_cod_data_source_file c3dt32935f.txt
_cod_data_source_block 1248
_cod_original_cell_volume 3565.8(18)
_cod_original_sg_symbol_H-M 'P 21/n'
_cod_database_code 7023857

loop_
_symmetry_equiv_pos_as_xyz
'x, y, z'
'-x+1/2, y+1/2, -z+1/2'
'-x, -y, -z'
'x-1/2, -y-1/2, z-1/2'

loop_
_atom_site_label
_atom_site_type_symbol
_atom_site_fract_x
_atom_site_fract_y
_atom_site_fract_z
_atom_site_U_iso_or_equiv
_atom_site_adp_type
_atom_site_occupancy
_atom_site_symmetry_multiplicity
_atom_site_calc_flag
_atom_site_refinement_flags
Ho1 Ho 0.919384(13) 1.053968(9) 0.903764(10) 0.02296(5) Uani 1 1 d .
Ni1 Ni 0.84316(4) 0.89431(2) 0.79190(3) 0.02800(12) Uani 1 1 d .
Ni2 Ni 0.69199(4) 1.04909(2) 0.79276(3) 0.02652(12) Uani 1 1 d .
C1 C 0.7469(4) 0.7862(2) 0.8858(3) 0.0479(13) Uani 1 1 d .
H1A H 0.7018 0.8205 0.9111 0.057 Uiso 1 1 calc R
H1B H 0.7511 0.7416 0.9197 0.057 Uiso 1 1 calc R
C2 C 0.7003(3) 0.7703(2) 0.7938(3) 0.0438(12) Uani 1 1 d .
H2A H 0.7409 0.7314 0.7717 0.053 Uiso 1 1 calc R
H2B H 0.6273 0.7534 0.7924 0.053 Uiso 1 1 calc R
C3 C 0.5979(3) 0.8749(2) 0.7325(3) 0.0362(11) Uani 1 1 d .
H3A H 0.5922 0.8935 0.7900 0.043 Uiso 1 1 calc R
H3B H 0.5400 0.8404 0.7174 0.043 Uiso 1 1 calc R
C4 C 0.5822(3) 0.9382(2) 0.6686(3) 0.0405(11) Uani 1 1 d .
H4A H 0.5749 0.9193 0.6099 0.049 Uiso 1 1 calc R
H4B H 0.5168 0.9639 0.6755 0.049 Uiso 1 1 calc R
C5 C 0.7246(4) 1.0015(2) 0.6186(3) 0.0467(13) Uani 1 1 d .
H5 H 0.6979 0.9790 0.5664 0.056 Uiso 1 1 calc R
C6 C 0.8195(4) 1.0456(2) 0.6176(3) 0.0411(12) Uani 1 1 d .
C7 C 0.8755(3) 1.0789(2) 0.6916(2) 0.0301(10) Uani 1 1 d .
C8 C 0.9742(3) 1.1133(2) 0.6856(3) 0.0388(11) Uani 1 1 d .
C9 C 1.0418(3) 1.1474(2) 0.7635(3) 0.0409(11) Uani 1 1 d .
C10 C 1.0124(4) 1.1151(3) 0.6061(3) 0.0573(14) Uani 1 1 d .
H10 H 1.0768 1.1386 0.6022 0.069 Uiso 1 1 calc R
C11 C 0.9578(5) 1.0834(3) 0.5340(3) 0.0748(17) Uani 1 1 d .
H11A H 0.9844 1.0854 0.4813 0.090 Uiso 1 1 calc R
C12 C 0.8636(5) 1.0487(3) 0.5400(3) 0.0672(16) Uani 1 1 d .
H12 H 0.8272 1.0264 0.4908 0.081 Uiso 1 1 calc R
C13 C 0.7211(3) 0.8116(2) 0.6482(3) 0.0435(12) Uani 1 1 d .
H13A H 0.7013 0.8507 0.6070 0.052 Uiso 1 1 calc R
H13B H 0.6765 0.7697 0.6300 0.052 Uiso 1 1 calc R
C14 C 0.8376(3) 0.7916(2) 0.6471(3) 0.0469(12) Uani 1 1 d .
H14A H 0.8523 0.7438 0.6728 0.056 Uiso 1 1 calc R
H14B H 0.8529 0.7901 0.5878 0.056 Uiso 1 1 calc R
C15 C 1.0016(3) 0.8535(2) 0.6819(3) 0.0406(11) Uani 1 1 d .
H15 H 1.0196 0.8264 0.6355 0.049 Uiso 1 1 calc R
C16 C 1.0859(3) 0.8975(2) 0.7276(3) 0.0360(11) Uani 1 1 d .
C17 C 1.0739(3) 0.94430(19) 0.7998(2) 0.0281(9) Uani 1 1 d .
C18 C 1.1671(3) 0.9792(2) 0.8426(2) 0.0292(10) Uani 1 1 d .
C19 C 1.1728(3) 1.0202(2) 0.9268(2) 0.0287(9) Uani 1 1 d .
C20 C 1.2640(3) 0.9707(3) 0.8101(3) 0.0473(12) Uani 1 1 d .
H20 H 1.3239 0.9955 0.8370 0.057 Uiso 1 1 calc R
C21 C 1.2742(4) 0.9265(3) 0.7394(3) 0.0605(15) Uani 1 1 d .
H21 H 1.3398 0.9219 0.7193 0.073 Uiso 1 1 calc R
C22 C 1.1870(4) 0.8903(3) 0.6999(3) 0.0521(13) Uani 1 1 d .
H22 H 1.1939 0.8598 0.6532 0.063 Uiso 1 1 calc R
C23 C 0.8689(3) 1.1901(2) 1.0401(2) 0.0326(10) Uani 1 1 d .
C24 C 0.7513(3) 1.17348(19) 1.0329(2) 0.0293(10) Uani 1 1 d .
C25 C 0.6974(3) 1.12923(18) 0.9644(2) 0.0240(9) Uani 1 1 d .
C26 C 0.5878(3) 1.1125(2) 0.9657(3) 0.0328(10) Uani 1 1 d .
C27 C 0.5274(3) 1.0624(2) 0.9075(3) 0.0394(11) Uani 1 1 d .
H27 H 0.4584 1.0531 0.9189 0.047 Uiso 1 1 calc R
C28 C 0.5343(3) 1.1423(2) 1.0307(3) 0.0444(12) Uani 1 1 d .
H28 H 0.4628 1.1308 1.0314 0.053 Uiso 1 1 calc R
C29 C 0.5850(4) 1.1877(3) 1.0927(3) 0.0536(13) Uani 1 1 d .
H29 H 0.5478 1.2085 1.1339 0.064 Uiso 1 1 calc R
C30 C 0.6921(3) 1.2024(2) 1.0934(3) 0.0409(11) Uani 1 1 d .
H30 H 0.7263 1.2331 1.1363 0.049 Uiso 1 1 calc R
N1 N 0.8551(3) 0.81739(17) 0.8869(2) 0.0411(10) Uani 1 1 d .
H1C H 0.9016 0.7823 0.8766 0.049 Uiso 1 1 calc R
H1D H 0.8781 0.8377 0.9388 0.049 Uiso 1 1 calc R
N2 N 0.7006(3) 0.83536(16) 0.7362(2) 0.0345(9) Uani 1 1 d .
N3 N 0.6727(3) 0.98947(16) 0.6822(2) 0.0312(8) Uani 1 1 d .
N4 N 0.9051(3) 0.84681(17) 0.6969(2) 0.0366(9) Uani 1 1 d .
O1 O 0.8361(2) 1.07926(13) 0.76547(16) 0.0309(7) Uani 1 1 d .
O2 O 1.0299(2) 1.12709(14) 0.83922(17) 0.0382(7) Uani 1 1 d .
O3 O 1.1082(3) 1.1944(2) 0.7502(2) 0.0901(13) Uani 1 1 d U
O4 O 0.9784(2) 0.95569(12) 0.82316(16) 0.0289(6) Uani 1 1 d .
O5 O 1.08931(19) 1.01595(13) 0.96840(15) 0.0261(6) Uani 1 1 d .
O6 O 1.2546(2) 1.05273(14) 0.95768(17) 0.0384(7) Uani 1 1 d .
O7 O 0.5536(2) 1.02937(14) 0.84383(18) 0.0381(7) Uani 1 1 d .
O8 O 0.74718(19) 1.10643(13) 0.90141(16) 0.0294(7) Uani 1 1 d .
O9 O 0.9289(2) 1.15104(13) 0.99897(17) 0.0346(7) Uani 1 1 d .
O10 O 0.9046(2) 1.24238(15) 1.08771(19) 0.0476(8) Uani 1 1 d .
O11 O 0.77876(19) 0.96848(12) 0.86124(15) 0.0258(6) Uani 1 1 d .
H11 H 0.7586 0.9518 0.9050 0.031 Uiso 1 1 d R
O1W O 0.6133(2) 1.13500(14) 0.72312(18) 0.0417(8) Uani 1 1 d .
H1WA H 0.5501 1.1512 0.7225 0.050 Uiso 1 1 d R
H1WB H 0.6175 1.1252 0.6703 0.050 Uiso 1 1 d R
O2W O 0.2871(3) 0.1912(2) 0.8666(2) 0.0785(12) Uani 1 1 d .
H2WA H 0.2849 0.1568 0.9029 0.094 Uiso 1 1 d R
H2WB H 0.2410 0.1794 0.8236 0.094 Uiso 1 1 d R
O3W O 0.4315(3) 0.1947(2) 0.7534(3) 0.1010(14) Uani 1 1 d U
H3WA H 0.4189 0.2351 0.7271 0.121 Uiso 1 1 d R
H3WB H 0.4625 0.2066 0.8036 0.121 Uiso 1 1 d R
O4W O 0.0813(4) 0.2737(2) 0.9266(3) 0.0757(17) Uani 0.75 1 d P
H4WA H 0.0751 0.2611 0.8736 0.091 Uiso 0.75 1 d PR
H4WB H 0.0341 0.2487 0.9473 0.091 Uiso 0.75 1 d PR
O5W O 0.5520(4) 0.1269(3) 0.5455(3) 0.0891(18) Uani 0.75 1 d P
H5WA H 0.5938 0.0934 0.5329 0.107 Uiso 0.75 1 d PR
H5WB H 0.5647 0.1628 0.5140 0.107 Uiso 0.75 1 d PR
O12 O 0.8277(7) 0.3826(3) 0.0585(4) 0.077(3) Uani 0.50 1 d PD
H12A H 0.8499 0.3421 0.0749 0.116 Uiso 0.50 1 calc PR
C31 C 0.8180(9) 0.4222(6) 0.1240(7) 0.076(4) Uani 0.50 1 d PD
H31A H 0.8613 0.4026 0.1744 0.115 Uiso 0.50 1 calc PR
H31B H 0.7445 0.4229 0.1332 0.115 Uiso 0.50 1 calc PR
H31C H 0.8409 0.4710 0.1138 0.115 Uiso 0.50 1 calc PR

loop_
_atom_site_aniso_label
_atom_site_aniso_U_11
_atom_site_aniso_U_22
_atom_site_aniso_U_33
_atom_site_aniso_U_23
_atom_site_aniso_U_13
_atom_site_aniso_U_12
Ho1 0.02245(9) 0.02324(9) 0.02282(9) -0.00029(7) 0.00200(7) -0.00145(8)
Ni1 0.0289(3) 0.0251(2) 0.0298(3) -0.0043(2) 0.0037(2) -0.0041(2)
Ni2 0.0256(3) 0.0279(2) 0.0248(2) -0.0031(2) -0.0008(2) 0.0001(2)
C1 0.049(3) 0.048(3) 0.047(3) 0.011(2) 0.008(2) -0.012(2)
C2 0.034(2) 0.033(2) 0.065(3) 0.003(2) 0.008(2) -0.0069(19)
C3 0.023(2) 0.038(2) 0.046(3) -0.010(2) -0.0001(19) -0.0062(18)
C4 0.036(2) 0.046(2) 0.037(2) -0.007(2) -0.0044(19) -0.001(2)
C5 0.070(3) 0.041(2) 0.026(2) -0.004(2) -0.002(2) 0.000(2)
C6 0.059(3) 0.036(2) 0.031(2) 0.0007(19) 0.015(2) -0.001(2)
C7 0.039(2) 0.0276(19) 0.025(2) 0.0052(16) 0.0083(18) 0.0068(18)
C8 0.047(3) 0.036(2) 0.036(2) 0.0146(19) 0.012(2) 0.006(2)
C9 0.031(2) 0.040(2) 0.052(3) 0.021(2) 0.006(2) 0.0024(19)
C10 0.067(3) 0.060(3) 0.052(3) 0.013(2) 0.030(2) -0.006(3)
C11 0.108(4) 0.082(4) 0.045(3) -0.008(3) 0.046(3) -0.023(4)
C12 0.097(4) 0.070(3) 0.039(3) -0.012(2) 0.026(3) -0.026(3)
C13 0.047(3) 0.039(2) 0.043(3) -0.015(2) 0.001(2) -0.006(2)
C14 0.047(3) 0.044(2) 0.050(3) -0.021(2) 0.010(2) -0.011(2)
C15 0.048(3) 0.038(2) 0.037(2) -0.0098(19) 0.009(2) -0.003(2)
C16 0.033(2) 0.042(2) 0.033(2) -0.0070(19) 0.0091(18) 0.001(2)
C17 0.031(2) 0.0265(19) 0.028(2) 0.0033(17) 0.0097(17) 0.0005(17)
C18 0.026(2) 0.036(2) 0.026(2) 0.0012(17) 0.0067(16) -0.0060(18)
C19 0.029(2) 0.031(2) 0.025(2) 0.0077(17) 0.0011(17) 0.0014(18)
C20 0.028(2) 0.069(3) 0.046(3) -0.010(2) 0.010(2) -0.011(2)
C21 0.033(2) 0.100(4) 0.053(3) -0.030(3) 0.023(2) -0.011(3)
C22 0.048(3) 0.067(3) 0.045(3) -0.019(2) 0.020(2) 0.001(3)
C23 0.044(2) 0.028(2) 0.025(2) -0.0013(17) 0.0015(18) -0.0014(19)
C24 0.036(2) 0.0234(19) 0.028(2) -0.0012(16) 0.0025(17) -0.0039(17)
C25 0.026(2) 0.0199(18) 0.026(2) 0.0048(15) 0.0051(16) 0.0072(16)
C26 0.027(2) 0.035(2) 0.036(2) -0.0032(18) 0.0041(18) -0.0016(18)
C27 0.025(2) 0.050(3) 0.044(3) -0.006(2) 0.0067(19) -0.003(2)
C28 0.031(2) 0.057(3) 0.049(3) -0.014(2) 0.018(2) -0.003(2)
C29 0.043(3) 0.068(3) 0.055(3) -0.027(2) 0.025(2) -0.001(2)
C30 0.044(3) 0.039(2) 0.041(2) -0.014(2) 0.010(2) 0.002(2)
N1 0.038(2) 0.0340(19) 0.050(2) 0.0058(17) 0.0011(17) 0.0000(16)
N2 0.0323(19) 0.0255(16) 0.044(2) -0.0052(15) 0.0009(16) -0.0050(15)
N3 0.0344(19) 0.0287(17) 0.0289(18) -0.0041(14) -0.0011(15) -0.0012(15)
N4 0.043(2) 0.0319(18) 0.0353(19) -0.0107(15) 0.0064(16) -0.0095(16)
O1 0.0300(15) 0.0372(14) 0.0250(14) 0.0038(12) 0.0025(12) 0.0007(12)
O2 0.0397(16) 0.0369(15) 0.0389(16) 0.0063(13) 0.0088(13) -0.0076(13)
O3 0.073(2) 0.120(3) 0.071(2) 0.054(2) -0.012(2) -0.058(2)
O4 0.0264(14) 0.0295(14) 0.0314(14) -0.0045(11) 0.0065(11) -0.0043(11)
O5 0.0220(13) 0.0332(14) 0.0230(13) 0.0016(11) 0.0025(11) -0.0045(12)
O6 0.0283(15) 0.0531(17) 0.0331(15) -0.0074(13) 0.0024(12) -0.0140(14)
O7 0.0298(15) 0.0444(16) 0.0407(17) -0.0116(13) 0.0069(13) -0.0037(13)
O8 0.0255(14) 0.0337(14) 0.0291(14) -0.0094(12) 0.0040(11) -0.0015(12)
O9 0.0296(15) 0.0333(14) 0.0395(16) -0.0101(13) 0.0007(13) -0.0018(13)
O10 0.0406(17) 0.0490(17) 0.0536(19) -0.0261(15) 0.0086(14) -0.0117(15)
O11 0.0269(14) 0.0261(13) 0.0244(13) -0.0003(11) 0.0041(11) -0.0026(11)
O1W 0.0413(17) 0.0385(15) 0.0423(17) 0.0021(13) -0.0046(14) 0.0072(14)
O2W 0.063(2) 0.097(3) 0.073(2) 0.022(2) -0.001(2) -0.023(2)
O3W 0.092(3) 0.126(3) 0.089(3) 0.052(2) 0.030(2) 0.058(2)
O4W 0.130(4) 0.043(2) 0.047(3) -0.001(2) -0.010(3) -0.009(3)
O5W 0.108(4) 0.125(4) 0.029(3) 0.006(3) -0.009(3) -0.014(4)
O12 0.157(7) 0.039(4) 0.034(4) 0.003(3) 0.006(4) 0.017(4)
C31 0.069(8) 0.061(7) 0.094(9) 0.000(6) -0.006(7) 0.019(6)

loop_
_atom_type_symbol
_atom_type_description
_atom_type_scat_dispersion_real
_atom_type_scat_dispersion_imag
_atom_type_scat_source
C C 0.0033 0.0016 'International Tables Vol C Tables 4.2.6.8 and 6.1.1.4'
H H 0.0000 0.0000 'International Tables Vol C Tables 4.2.6.8 and 6.1.1.4'
N N 0.0061 0.0033 'International Tables Vol C Tables 4.2.6.8 and 6.1.1.4'
O O 0.0106 0.0060 'International Tables Vol C Tables 4.2.6.8 and 6.1.1.4'
Ni Ni 0.3393 1.1124 'International Tables Vol C Tables 4.2.6.8 and 6.1.1.4'
Ho Ho -0.2175 4.6783 'International Tables Vol C Tables 4.2.6.8 and 6.1.1.4'

loop_
_geom_angle_atom_site_label_1
_geom_angle_atom_site_label_2
_geom_angle_atom_site_label_3
_geom_angle
_geom_angle_site_symmetry_1
_geom_angle_site_symmetry_3
_geom_angle_publ_flag
O2 Ho1 O1 72.29(9) . . y
O2 Ho1 O9 81.42(10) . . y
O1 Ho1 O9 114.84(9) . . y
O2 Ho1 O5 77.37(9) . . y
O1 Ho1 O5 136.82(9) . . y
O9 Ho1 O5 89.59(9) . . y
O2 Ho1 O8 112.02(9) . . y
O1 Ho1 O8 66.98(9) . . y
O9 Ho1 O8 70.20(8) . . y
O5 Ho1 O8 155.30(8) . . y
O2 Ho1 O4 87.35(9) . . y
O1 Ho1 O4 78.16(9) . . y
O9 Ho1 O4 158.81(9) . . y
O5 Ho1 O4 70.36(8) . . y
O8 Ho1 O4 130.93(8) . . y
O2 Ho1 O5 142.33(9) . 3_777 y
O1 Ho1 O5 144.99(9) . 3_777 y
O9 Ho1 O5 83.23(9) . 3_777 y
O5 Ho1 O5 68.31(10) . 3_777 y
O8 Ho1 O5 94.52(8) . 3_777 y
O4 Ho1 O5 95.12(8) . 3_777 y
O2 Ho1 O11 138.08(9) . . y
O1 Ho1 O11 69.55(9) . . y
O9 Ho1 O11 130.64(9) . . y
O5 Ho1 O11 121.58(8) . . y
O8 Ho1 O11 67.51(8) . . y
O4 Ho1 O11 68.54(9) . . y
O5 Ho1 O11 75.98(8) 3_777 . y
O2 Ho1 Ni2 110.26(7) . . y
O1 Ho1 Ni2 39.69(7) . . y
O9 Ho1 Ni2 109.60(6) . . y
O5 Ho1 Ni2 159.98(6) . . y
O8 Ho1 Ni2 40.30(6) . . y
O4 Ho1 Ni2 91.12(6) . . y
O5 Ho1 Ni2 107.28(6) 3_777 . y
O11 Ho1 Ni2 40.73(6) . . y
O2 Ho1 Ni1 114.80(7) . . y
O1 Ho1 Ni1 69.12(6) . . y
O9 Ho1 Ni1 163.24(7) . . y
O5 Ho1 Ni1 97.85(6) . . y
O8 Ho1 Ni1 98.36(6) . . y
O4 Ho1 Ni1 35.04(6) . . y
O5 Ho1 Ni1 85.61(6) 3_777 . y
O11 Ho1 Ni1 33.54(6) . . y
Ni2 Ho1 Ni1 62.130(14) . . y
O2 Ho1 Ho1 110.56(7) . 3_777 y
O1 Ho1 Ho1 159.37(6) . 3_777 y
O9 Ho1 Ho1 85.64(7) . 3_777 y
O5 Ho1 Ho1 34.48(6) . 3_777 y
O8 Ho1 Ho1 126.33(6) . 3_777 y
O4 Ho1 Ho1 81.55(6) . 3_777 y
O5 Ho1 Ho1 33.83(6) 3_777 3_777 y
O11 Ho1 Ho1 99.57(6) . 3_777 y
Ni2 Ho1 Ho1 138.064(13) . 3_777 y
Ni1 Ho1 Ho1 92.02(2) . 3_777 y
N4 Ni1 O11 161.68(12) . . y
N4 Ni1 N1 104.09(14) . . y
O11 Ni1 N1 94.18(12) . . y
N4 Ni1 O4 90.77(12) . . y
O11 Ni1 O4 83.55(10) . . y
N1 Ni1 O4 103.62(12) . . y
N4 Ni1 N2 82.89(13) . . y
O11 Ni1 N2 100.19(11) . . y
N1 Ni1 N2 85.23(12) . . y
O4 Ni1 N2 170.20(11) . . y
N4 Ni1 Ho1 129.58(10) . . y
O11 Ni1 Ho1 41.80(7) . . y
N1 Ni1 Ho1 103.48(10) . . y
O4 Ni1 Ho1 41.81(7) . . y
N2 Ni1 Ho1 140.78(9) . . y
O1 Ni2 N3 88.35(12) . . y
O1 Ni2 O8 79.61(10) . . y
N3 Ni2 O8 166.94(12) . . y
O1 Ni2 O11 82.76(10) . . y
N3 Ni2 O11 92.51(11) . . y
O8 Ni2 O11 81.05(10) . . y
O1 Ni2 O7 168.38(10) . . y
N3 Ni2 O7 103.21(12) . . y
O8 Ni2 O7 88.77(10) . . y
O11 Ni2 O7 95.39(11) . . y
O1 Ni2 O1W 93.56(11) . . y
N3 Ni2 O1W 88.56(12) . . y
O8 Ni2 O1W 97.15(10) . . y
O11 Ni2 O1W 176.14(11) . . y
O7 Ni2 O1W 87.97(11) . . y
O1 Ni2 Ho1 47.21(7) . . y
N3 Ni2 Ho1 118.26(9) . . y
O8 Ni2 Ho1 49.22(7) . . y
O11 Ni2 Ho1 49.66(7) . . y
O7 Ni2 Ho1 123.75(8) . . y
O1W Ni2 Ho1 126.70(8) . . y
N1 C1 C2 108.8(4) . . ?
N1 C1 H1A 109.9 . . ?
C2 C1 H1A 109.9 . . ?
N1 C1 H1B 109.9 . . ?
C2 C1 H1B 109.9 . . ?
H1A C1 H1B 108.3 . . ?
N2 C2 C1 112.7(3) . . ?
N2 C2 H2A 109.1 . . ?
C1 C2 H2A 109.1 . . ?
N2 C2 H2B 109.1 . . ?
C1 C2 H2B 109.1 . . ?
H2A C2 H2B 107.8 . . ?
N2 C3 C4 115.4(3) . . ?
N2 C3 H3A 108.4 . . ?
C4 C3 H3A 108.4 . . ?
N2 C3 H3B 108.4 . . ?
C4 C3 H3B 108.4 . . ?
H3A C3 H3B 107.5 . . ?
N3 C4 C3 111.5(3) . . ?
N3 C4 H4A 109.3 . . ?
C3 C4 H4A 109.3 . . ?
N3 C4 H4B 109.3 . . ?
C3 C4 H4B 109.3 . . ?
H4A C4 H4B 108.0 . . ?
N3 C5 C6 128.2(4) . . ?
N3 C5 H5 115.9 . . ?
C6 C5 H5 115.9 . . ?
C7 C6 C12 118.3(4) . . ?
C7 C6 C5 123.8(4) . . ?
C12 C6 C5 117.6(4) . . ?
O1 C7 C6 120.6(4) . . ?
O1 C7 C8 120.2(3) . . ?
C6 C7 C8 119.2(4) . . ?
C10 C8 C7 119.4(4) . . ?
C10 C8 C9 118.3(4) . . ?
C7 C8 C9 122.3(4) . . ?
O3 C9 O2 122.2(4) . . ?
O3 C9 C8 118.0(4) . . ?
O2 C9 C8 119.7(4) . . ?
C11 C10 C8 121.7(5) . . ?
C11 C10 H10 119.2 . . ?
C8 C10 H10 119.2 . . ?
C10 C11 C12 119.1(5) . . ?
C10 C11 H11A 120.5 . . ?
C12 C11 H11A 120.5 . . ?
C11 C12 C6 122.4(5) . . ?
C11 C12 H12 118.8 . . ?
C6 C12 H12 118.8 . . ?
N2 C13 C14 112.0(3) . . ?
N2 C13 H13A 109.2 . . ?
C14 C13 H13A 109.2 . . ?
N2 C13 H13B 109.2 . . ?
C14 C13 H13B 109.2 . . ?
H13A C13 H13B 107.9 . . ?
N4 C14 C13 108.5(3) . . ?
N4 C14 H14A 110.0 . . ?
C13 C14 H14A 110.0 . . ?
N4 C14 H14B 110.0 . . ?
C13 C14 H14B 110.0 . . ?
H14A C14 H14B 108.4 . . ?
N4 C15 C16 128.3(4) . . ?
N4 C15 H15 115.8 . . ?
C16 C15 H15 115.8 . . ?
C22 C16 C17 119.8(4) . . ?
C22 C16 C15 115.7(4) . . ?
C17 C16 C15 124.5(4) . . ?
O4 C17 C18 121.8(3) . . ?
O4 C17 C16 120.7(3) . . ?
C18 C17 C16 117.5(4) . . ?
C20 C18 C17 119.4(4) . . ?
C20 C18 C19 115.8(3) . . ?
C17 C18 C19 124.5(3) . . ?
O6 C19 O5 121.6(3) . . ?
O6 C19 C18 121.0(4) . . ?
O5 C19 C18 117.2(3) . . ?
C21 C20 C18 122.5(4) . . ?
C21 C20 H20 118.8 . . ?
C18 C20 H20 118.8 . . ?
C22 C21 C20 118.9(4) . . ?
C22 C21 H21 120.5 . . ?
C20 C21 H21 120.5 . . ?
C21 C22 C16 121.8(4) . . ?
C21 C22 H22 119.1 . . ?
C16 C22 H22 119.1 . . ?
O10 C23 O9 122.2(4) . . ?
O10 C23 C24 117.8(4) . . ?
O9 C23 C24 120.0(3) . . ?
C30 C24 C25 118.5(4) . . ?
C30 C24 C23 119.6(3) . . ?
C25 C24 C23 121.9(3) . . ?
O8 C25 C26 121.1(3) . . ?
O8 C25 C24 120.7(3) . . ?
C26 C25 C24 118.2(3) . . ?
C28 C26 C25 119.7(3) . . ?
C28 C26 C27 116.0(4) . . ?
C25 C26 C27 124.2(4) . . ?
O7 C27 C26 129.6(4) . . ?
O7 C27 H27 115.2 . . ?
C26 C27 H27 115.2 . . ?
C29 C28 C26 121.5(4) . . ?
C29 C28 H28 119.3 . . ?
C26 C28 H28 119.3 . . ?
C28 C29 C30 119.1(4) . . ?
C28 C29 H29 120.5 . . ?
C30 C29 H29 120.5 . . ?
C29 C30 C24 122.9(4) . . ?
C29 C30 H30 118.6 . . ?
C24 C30 H30 118.6 . . ?
C1 N1 Ni1 106.7(2) . . ?
C1 N1 H1C 110.4 . . ?
Ni1 N1 H1C 110.4 . . ?
C1 N1 H1D 110.4 . . ?
Ni1 N1 H1D 110.4 . . ?
H1C N1 H1D 108.6 . . ?
C3 N2 C2 109.6(3) . . ?
C3 N2 C13 111.9(3) . . ?
C2 N2 C13 109.5(3) . . ?
C3 N2 Ni1 116.4(2) . . ?
C2 N2 Ni1 103.3(2) . . ?
C13 N2 Ni1 105.6(2) . . ?
C5 N3 C4 118.1(3) . . ?
C5 N3 Ni2 123.5(3) . . ?
C4 N3 Ni2 117.6(3) . . ?
C15 N4 C14 117.8(3) . . ?
C15 N4 Ni1 125.8(3) . . ?
C14 N4 Ni1 115.9(3) . . ?
C7 O1 Ni2 130.7(2) . . ?
C7 O1 Ho1 129.4(2) . . ?
Ni2 O1 Ho1 93.10(10) . . ?
C9 O2 Ho1 138.4(3) . . ?
C17 O4 Ni1 127.6(2) . . ?
C17 O4 Ho1 129.2(2) . . ?
Ni1 O4 Ho1 103.16(11) . . ?
C19 O5 Ho1 121.4(2) . . ?
C19 O5 Ho1 125.3(2) . 3_777 ?
Ho1 O5 Ho1 111.69(10) . 3_777 ?
C27 O7 Ni2 124.1(3) . . ?
C25 O8 Ni2 130.3(2) . . ?
C25 O8 Ho1 131.0(2) . . ?
Ni2 O8 Ho1 90.48(9) . . ?
C23 O9 Ho1 140.6(2) . . ?
Ni1 O11 Ni2 116.26(12) . . ?
Ni1 O11 Ho1 104.67(11) . . ?
Ni2 O11 Ho1 89.61(9) . . ?
Ni1 O11 H11 113.5 . . ?
Ni2 O11 H11 119.6 . . ?
Ho1 O11 H11 108.7 . . ?
Ni2 O1W H1WA 130.4 . . ?
Ni2 O1W H1WB 104.6 . . ?
H1WA O1W H1WB 104.5 . . ?
H2WA O2W H2WB 104.5 . . ?
H3WA O3W H3WB 104.5 . . ?
H4WA O4W H4WB 104.5 . . ?
H5WA O5W H5WB 104.5 . . ?
C31 O12 H12A 109.5 . . ?
O12 C31 H31A 109.5 . . ?
O12 C31 H31B 109.5 . . ?
H31A C31 H31B 109.5 . . ?
O12 C31 H31C 109.5 . . ?
H31A C31 H31C 109.5 . . ?
H31B C31 H31C 109.5 . . ?

loop_
_geom_bond_atom_site_label_1
_geom_bond_atom_site_label_2
_geom_bond_distance
_geom_bond_site_symmetry_2
_geom_bond_publ_flag
Ho1 O2 2.271(3) . y
Ho1 O1 2.304(2) . y
Ho1 O9 2.307(3) . y
Ho1 O5 2.343(2) . y
Ho1 O8 2.374(3) . y
Ho1 O4 2.375(2) . y
Ho1 O5 2.382(2) 3_777 y
Ho1 O11 2.390(2) . y
Ho1 Ni2 3.1352(9) . y
Ho1 Ni1 3.4687(9) . y
Ni1 N4 1.972(3) . y
Ni1 O11 1.981(2) . y
Ni1 N1 2.032(3) . y
Ni1 O4 2.045(3) . y
Ni1 N2 2.171(3) . y
Ni2 O1 2.005(3) . y
Ni2 N3 2.023(3) . y
Ni2 O8 2.028(2) . y
Ni2 O11 2.046(2) . y
Ni2 O7 2.054(3) . y
Ni2 O1W 2.081(3) . y
C1 N1 1.480(5) . ?
C1 C2 1.497(6) . ?
C1 H1A 0.9700 . ?
C1 H1B 0.9700 . ?
C2 N2 1.491(5) . ?
C2 H2A 0.9700 . ?
C2 H2B 0.9700 . ?
C3 N2 1.481(5) . ?
C3 C4 1.521(5) . ?
C3 H3A 0.9700 . ?
C3 H3B 0.9700 . ?
C4 N3 1.472(5) . ?
C4 H4A 0.9700 . ?
C4 H4B 0.9700 . ?
C5 N3 1.284(5) . ?
C5 C6 1.447(6) . ?
C5 H5 0.9300 . ?
C6 C7 1.402(5) . ?
C6 C12 1.402(6) . ?
C7 O1 1.317(5) . ?
C7 C8 1.412(6) . ?
C8 C10 1.391(6) . ?
C8 C9 1.514(6) . ?
C9 O3 1.240(5) . ?
C9 O2 1.265(5) . ?
C10 C11 1.361(7) . ?
C10 H10 0.9300 . ?
C11 C12 1.365(8) . ?
C11 H11A 0.9300 . ?
C12 H12 0.9300 . ?
C13 N2 1.494(5) . ?
C13 C14 1.520(6) . ?
C13 H13A 0.9700 . ?
C13 H13B 0.9700 . ?
C14 N4 1.470(5) . ?
C14 H14A 0.9700 . ?
C14 H14B 0.9700 . ?
C15 N4 1.279(5) . ?
C15 C16 1.441(5) . ?
C15 H15 0.9300 . ?
C16 C22 1.412(6) . ?
C16 C17 1.437(5) . ?
C17 O4 1.326(5) . ?
C17 C18 1.420(5) . ?
C18 C20 1.398(6) . ?
C18 C19 1.505(5) . ?
C19 O6 1.229(4) . ?
C19 O5 1.316(4) . ?
C20 C21 1.387(6) . ?
C20 H20 0.9300 . ?
C21 C22 1.357(6) . ?
C21 H21 0.9300 . ?
C22 H22 0.9300 . ?
C23 O10 1.255(4) . ?
C23 O9 1.279(5) . ?
C23 C24 1.505(6) . ?
C24 C30 1.388(6) . ?
C24 C25 1.432(5) . ?
C25 O8 1.307(4) . ?
C25 C26 1.421(5) . ?
C26 C28 1.405(6) . ?
C26 C27 1.432(5) . ?
C27 O7 1.245(5) . ?
C27 H27 0.9300 . ?
C28 C29 1.362(6) . ?
C28 H28 0.9300 . ?
C29 C30 1.379(6) . ?
C29 H29 0.9300 . ?
C30 H30 0.9300 . ?
N1 H1C 0.9000 . ?
N1 H1D 0.9000 . ?
O5 Ho1 2.382(2) 3_777 y
O11 H11 0.8200 . ?
O1W H1WA 0.8500 . ?
O1W H1WB 0.8500 . ?
O2W H2WA 0.8500 . ?
O2W H2WB 0.8500 . ?
O3W H3WA 0.8500 . ?
O3W H3WB 0.8500 . ?
O4W H4WA 0.8500 . ?
O4W H4WB 0.8500 . ?
O5W H5WA 0.8500 . ?
O5W H5WB 0.8500 . ?
O12 C31 1.272(10) . ?
O12 H12A 0.8200 . ?
C31 H31A 0.9600 . ?
C31 H31B 0.9600 . ?
C31 H31C 0.9600 . ?

loop_
_geom_hbond_atom_site_label_D
_geom_hbond_atom_site_label_H
_geom_hbond_atom_site_label_A
_geom_hbond_distance_DH
_geom_hbond_distance_HA
_geom_hbond_distance_DA
_geom_hbond_angle_DHA
_geom_hbond_site_symmetry_A
N1 H1C O10 0.90 2.47 3.199(4) 137.9 3_777
N1 H1D O9 0.90 2.50 3.091(4) 123.6 3_777
O11 H11 O6 0.82 2.17 2.935(4) 155.6 3_777
O1W H1WA O3W 0.85 1.82 2.647(5) 162.8 1_565
O1W H1WB O5W 0.85 2.00 2.766(5) 149.5 1_565
O2W H2WA O6 0.85 2.14 2.963(5) 161.6 1_445
O2W H2WB O3 0.85 1.91 2.688(5) 151.5 1_445
O3W H3WA O10 0.85 2.19 2.801(5) 128.7 4_575
O4W H4WA O3 0.85 2.36 3.168(6) 158.0 1_445
O4W H4WA O2 0.85 2.56 3.038(5) 116.8 1_445
O4W H4WB O9 0.85 2.43 3.262(5) 165.0 1_445
O5W H5WB O4W 0.85 1.82 2.660(6) 167.3 4_665
O12 H12A O10 0.82 1.95 2.760(7) 167.7 1_544

loop_
_geom_torsion_atom_site_label_1
_geom_torsion_atom_site_label_2
_geom_torsion_atom_site_label_3
_geom_torsion_atom_site_label_4
_geom_torsion
_geom_torsion_site_symmetry_1
_geom_torsion_site_symmetry_4
O2 Ho1 Ni1 N4 15.57(14) . .
O1 Ho1 Ni1 N4 73.23(14) . .
O9 Ho1 Ni1 N4 -179.8(2) . .
O5 Ho1 Ni1 N4 -64.09(14) . .
O8 Ho1 Ni1 N4 134.60(14) . .
O4 Ho1 Ni1 N4 -26.06(16) . .
O5 Ho1 Ni1 N4 -131.46(14) 3_777 .
O11 Ho1 Ni1 N4 157.43(16) . .
Ni2 Ho1 Ni1 N4 116.35(13) . .
Ho1 Ho1 Ni1 N4 -98.22(12) 3_777 .
O2 Ho1 Ni1 O11 -141.86(12) . .
O1 Ho1 Ni1 O11 -84.19(12) . .
O9 Ho1 Ni1 O11 22.8(2) . .
O5 Ho1 Ni1 O11 138.48(12) . .
O8 Ho1 Ni1 O11 -22.83(12) . .
O4 Ho1 Ni1 O11 176.51(14) . .
O5 Ho1 Ni1 O11 71.11(11) 3_777 .
Ni2 Ho1 Ni1 O11 -41.07(10) . .
Ho1 Ho1 Ni1 O11 104.35(10) 3_777 .
O2 Ho1 Ni1 N1 137.10(13) . .
O1 Ho1 Ni1 N1 -165.24(12) . .
O9 Ho1 Ni1 N1 -58.2(2) . .
O5 Ho1 Ni1 N1 57.44(12) . .
O8 Ho1 Ni1 N1 -103.87(12) . .
O4 Ho1 Ni1 N1 95.47(14) . .
O5 Ho1 Ni1 N1 -9.93(12) 3_777 .
O11 Ho1 Ni1 N1 -81.04(14) . .
Ni2 Ho1 Ni1 N1 -122.11(10) . .
Ho1 Ho1 Ni1 N1 23.31(10) 3_777 .
O2 Ho1 Ni1 O4 41.63(13) . .
O1 Ho1 Ni1 O4 99.30(12) . .
O9 Ho1 Ni1 O4 -153.7(2) . .
O5 Ho1 Ni1 O4 -38.03(12) . .
O8 Ho1 Ni1 O4 160.66(12) . .
O5 Ho1 Ni1 O4 -105.40(12) 3_777 .
O11 Ho1 Ni1 O4 -176.51(14) . .
Ni2 Ho1 Ni1 O4 142.42(10) . .
Ho1 Ho1 Ni1 O4 -72.15(10) 3_777 .
O2 Ho1 Ni1 N2 -123.79(16) . .
O1 Ho1 Ni1 N2 -66.12(15) . .
O9 Ho1 Ni1 N2 40.9(3) . .
O5 Ho1 Ni1 N2 156.55(15) . .
O8 Ho1 Ni1 N2 -4.76(15) . .
O4 Ho1 Ni1 N2 -165.42(17) . .
O5 Ho1 Ni1 N2 89.18(15) 3_777 .
O11 Ho1 Ni1 N2 18.07(17) . .
Ni2 Ho1 Ni1 N2 -23.00(14) . .
Ho1 Ho1 Ni1 N2 122.42(14) 3_777 .
O2 Ho1 Ni2 O1 17.76(12) . .
O9 Ho1 Ni2 O1 105.62(12) . .
O5 Ho1 Ni2 O1 -91.6(2) . .
O8 Ho1 Ni2 O1 118.29(14) . .
O4 Ho1 Ni2 O1 -69.83(12) . .
O5 Ho1 Ni2 O1 -165.54(12) 3_777 .
O11 Ho1 Ni2 O1 -124.13(13) . .
Ni1 Ho1 Ni2 O1 -90.33(10) . .
Ho1 Ho1 Ni2 O1 -148.39(10) 3_777 .
O2 Ho1 Ni2 N3 74.93(13) . .
O1 Ho1 Ni2 N3 57.16(14) . .
O9 Ho1 Ni2 N3 162.78(12) . .
O5 Ho1 Ni2 N3 -34.5(2) . .
O8 Ho1 Ni2 N3 175.45(14) . .
O4 Ho1 Ni2 N3 -12.66(12) . .
O5 Ho1 Ni2 N3 -108.38(12) 3_777 .
O11 Ho1 Ni2 N3 -66.97(14) . .
Ni1 Ho1 Ni2 N3 -33.17(10) . .
Ho1 Ho1 Ni2 N3 -91.22(11) 3_777 .
O2 Ho1 Ni2 O8 -100.52(12) . .
O1 Ho1 Ni2 O8 -118.29(14) . .
O9 Ho1 Ni2 O8 -12.67(12) . .
O5 Ho1 Ni2 O8 150.1(2) . .
O4 Ho1 Ni2 O8 171.89(11) . .
O5 Ho1 Ni2 O8 76.17(11) 3_777 .
O11 Ho1 Ni2 O8 117.58(13) . .
Ni1 Ho1 Ni2 O8 151.39(10) . .
Ho1 Ho1 Ni2 O8 93.33(10) 3_777 .
O2 Ho1 Ni2 O11 141.89(12) . .
O1 Ho1 Ni2 O11 124.13(13) . .
O9 Ho1 Ni2 O11 -130.25(12) . .
O5 Ho1 Ni2 O11 32.5(2) . .
O8 Ho1 Ni2 O11 -117.58(13) . .
O4 Ho1 Ni2 O11 54.30(11) . .
O5 Ho1 Ni2 O11 -41.41(11) 3_777 .
Ni1 Ho1 Ni2 O11 33.80(9) . .
Ho1 Ho1 Ni2 O11 -24.26(9) 3_777 .
O2 Ho1 Ni2 O7 -152.90(12) . .
O1 Ho1 Ni2 O7 -170.67(14) . .
O9 Ho1 Ni2 O7 -65.05(12) . .
O5 Ho1 Ni2 O7 97.7(2) . .
O8 Ho1 Ni2 O7 -52.38(13) . .
O4 Ho1 Ni2 O7 119.51(11) . .
O5 Ho1 Ni2 O7 23.79(11) 3_777 .
O11 Ho1 Ni2 O7 65.20(13) . .
Ni1 Ho1 Ni2 O7 99.01(9) . .
Ho1 Ho1 Ni2 O7 40.95(9) 3_777 .
O2 Ho1 Ni2 O1W -36.48(13) . .
O1 Ho1 Ni2 O1W -54.25(14) . .
O9 Ho1 Ni2 O1W 51.37(13) . .
O5 Ho1 Ni2 O1W -145.9(2) . .
O8 Ho1 Ni2 O1W 64.04(14) . .
O4 Ho1 Ni2 O1W -124.07(12) . .
O5 Ho1 Ni2 O1W 140.21(12) 3_777 .
O11 Ho1 Ni2 O1W -178.38(14) . .
Ni1 Ho1 Ni2 O1W -144.57(11) . .
Ho1 Ho1 Ni2 O1W 157.37(10) 3_777 .
N1 C1 C2 N2 -54.4(5) . .
N2 C3 C4 N3 -52.7(4) . .
N3 C5 C6 C7 5.0(7) . .
N3 C5 C6 C12 178.3(5) . .
C12 C6 C7 O1 178.0(4) . .
C5 C6 C7 O1 -8.7(6) . .
C12 C6 C7 C8 -0.8(6) . .
C5 C6 C7 C8 172.4(4) . .
O1 C7 C8 C10 -177.2(4) . .
C6 C7 C8 C10 1.6(6) . .
O1 C7 C8 C9 4.0(6) . .
C6 C7 C8 C9 -177.1(4) . .
C10 C8 C9 O3 22.6(6) . .
C7 C8 C9 O3 -158.6(4) . .
C10 C8 C9 O2 -156.8(4) . .
C7 C8 C9 O2 22.0(6) . .
C7 C8 C10 C11 -1.1(7) . .
C9 C8 C10 C11 177.7(4) . .
C8 C10 C11 C12 -0.3(8) . .
C10 C11 C12 C6 1.2(9) . .
C7 C6 C12 C11 -0.6(8) . .
C5 C6 C12 C11 -174.2(5) . .
N2 C13 C14 N4 -43.3(5) . .
N4 C15 C16 C22 176.0(4) . .
N4 C15 C16 C17 -1.3(7) . .
C22 C16 C17 O4 175.5(4) . .
C15 C16 C17 O4 -7.4(6) . .
C22 C16 C17 C18 -2.6(6) . .
C15 C16 C17 C18 174.6(4) . .
O4 C17 C18 C20 -174.0(4) . .
C16 C17 C18 C20 4.0(5) . .
O4 C17 C18 C19 11.9(6) . .
C16 C17 C18 C19 -170.1(3) . .
C20 C18 C19 O6 10.0(5) . .
C17 C18 C19 O6 -175.7(3) . .
C20 C18 C19 O5 -165.9(3) . .
C17 C18 C19 O5 8.4(5) . .
C17 C18 C20 C21 -2.9(7) . .
C19 C18 C20 C21 171.7(4) . .
C18 C20 C21 C22 0.1(8) . .
C20 C21 C22 C16 1.4(8) . .
C17 C16 C22 C21 -0.1(7) . .
C15 C16 C22 C21 -177.6(4) . .
O10 C23 C24 C30 -16.1(5) . .
O9 C23 C24 C30 163.3(4) . .
O10 C23 C24 C25 163.0(3) . .
O9 C23 C24 C25 -17.6(5) . .
C30 C24 C25 O8 173.5(3) . .
C23 C24 C25 O8 -5.6(5) . .
C30 C24 C25 C26 -4.8(5) . .
C23 C24 C25 C26 176.1(3) . .
O8 C25 C26 C28 -175.2(3) . .
C24 C25 C26 C28 3.1(5) . .
O8 C25 C26 C27 9.2(6) . .
C24 C25 C26 C27 -172.5(4) . .
C28 C26 C27 O7 178.4(4) . .
C25 C26 C27 O7 -5.8(7) . .
C25 C26 C28 C29 0.6(6) . .
C27 C26 C28 C29 176.5(4) . .
C26 C28 C29 C30 -2.5(7) . .
C28 C29 C30 C24 0.6(7) . .
C25 C24 C30 C29 3.0(6) . .
C23 C24 C30 C29 -177.9(4) . .
C2 C1 N1 Ni1 45.8(4) . .
N4 Ni1 N1 C1 -103.5(3) . .
O11 Ni1 N1 C1 77.9(3) . .
O4 Ni1 N1 C1 162.2(3) . .
N2 Ni1 N1 C1 -22.0(3) . .
Ho1 Ni1 N1 C1 119.2(2) . .
C4 C3 N2 C2 -173.9(3) . .
C4 C3 N2 C13 -52.2(4) . .
C4 C3 N2 Ni1 69.3(4) . .
C1 C2 N2 C3 -92.3(4) . .
C1 C2 N2 C13 144.6(4) . .
C1 C2 N2 Ni1 32.4(4) . .
C14 C13 N2 C3 163.1(3) . .
C14 C13 N2 C2 -75.1(4) . .
C14 C13 N2 Ni1 35.6(4) . .
N4 Ni1 N2 C3 -140.1(3) . .
O11 Ni1 N2 C3 21.7(3) . .
N1 Ni1 N2 C3 115.1(3) . .
Ho1 Ni1 N2 C3 9.5(3) . .
N4 Ni1 N2 C2 99.7(3) . .
O11 Ni1 N2 C2 -98.6(2) . .
N1 Ni1 N2 C2 -5.2(3) . .
Ho1 Ni1 N2 C2 -110.7(2) . .
N4 Ni1 N2 C13 -15.3(2) . .
O11 Ni1 N2 C13 146.4(2) . .
N1 Ni1 N2 C13 -120.2(2) . .
Ho1 Ni1 N2 C13 134.3(2) . .
C6 C5 N3 C4 -175.8(4) . .
C6 C5 N3 Ni2 14.8(6) . .
C3 C4 N3 C5 121.6(4) . .
C3 C4 N3 Ni2 -68.4(4) . .
O1 Ni2 N3 C5 -21.7(3) . .
O8 Ni2 N3 C5 -44.4(7) . .
O11 Ni2 N3 C5 -104.4(3) . .
O7 Ni2 N3 C5 159.5(3) . .
O1W Ni2 N3 C5 71.9(3) . .
Ho1 Ni2 N3 C5 -59.8(3) . .
O1 Ni2 N3 C4 168.9(3) . .
O8 Ni2 N3 C4 146.2(5) . .
O11 Ni2 N3 C4 86.2(3) . .
O7 Ni2 N3 C4 -9.9(3) . .
O1W Ni2 N3 C4 -97.5(3) . .
Ho1 Ni2 N3 C4 130.8(2) . .
C16 C15 N4 C14 -172.9(4) . .
C16 C15 N4 Ni1 -1.9(6) . .
C13 C14 N4 C15 -158.5(4) . .
C13 C14 N4 Ni1 29.5(4) . .
O11 Ni1 N4 C15 79.7(5) . .
N1 Ni1 N4 C15 -96.0(3) . .
O4 Ni1 N4 C15 8.2(3) . .
N2 Ni1 N4 C15 -179.3(4) . .
Ho1 Ni1 N4 C15 25.2(4) . .
O11 Ni1 N4 C14 -109.0(4) . .
N1 Ni1 N4 C14 75.2(3) . .
O4 Ni1 N4 C14 179.4(3) . .
N2 Ni1 N4 C14 -8.0(3) . .
Ho1 Ni1 N4 C14 -163.5(2) . .
C6 C7 O1 Ni2 -8.6(5) . .
C8 C7 O1 Ni2 170.2(3) . .
C6 C7 O1 Ho1 134.5(3) . .
C8 C7 O1 Ho1 -46.7(5) . .
N3 Ni2 O1 C7 20.1(3) . .
O8 Ni2 O1 C7 -165.0(3) . .
O11 Ni2 O1 C7 112.8(3) . .
O7 Ni2 O1 C7 -165.7(5) . .
O1W Ni2 O1 C7 -68.4(3) . .
Ho1 Ni2 O1 C7 152.3(3) . .
N3 Ni2 O1 Ho1 -132.24(11) . .
O8 Ni2 O1 Ho1 42.68(9) . .
O11 Ni2 O1 Ho1 -39.49(9) . .
O7 Ni2 O1 Ho1 42.0(6) . .
O1W Ni2 O1 Ho1 139.31(10) . .
O2 Ho1 O1 C7 44.6(3) . .
O9 Ho1 O1 C7 116.0(3) . .
O5 Ho1 O1 C7 -2.9(3) . .
O8 Ho1 O1 C7 168.9(3) . .
O4 Ho1 O1 C7 -46.4(3) . .
O5 Ho1 O1 C7 -128.3(3) 3_777 .
O11 Ho1 O1 C7 -117.6(3) . .
Ni2 Ho1 O1 C7 -152.8(3) . .
Ni1 Ho1 O1 C7 -81.7(3) . .
Ho1 Ho1 O1 C7 -56.8(4) 3_777 .
O2 Ho1 O1 Ni2 -162.51(12) . .
O9 Ho1 O1 Ni2 -91.20(11) . .
O5 Ho1 O1 Ni2 149.99(9) . .
O8 Ho1 O1 Ni2 -38.23(9) . .
O4 Ho1 O1 Ni2 106.49(10) . .
O5 Ho1 O1 Ni2 24.55(19) 3_777 .
O11 Ho1 O1 Ni2 35.20(9) . .
Ni1 Ho1 O1 Ni2 71.11(7) . .
Ho1 Ho1 O1 Ni2 96.05(19) 3_777 .
O3 C9 O2 Ho1 174.0(3) . .
C8 C9 O2 Ho1 -6.6(6) . .
O1 Ho1 O2 C9 -17.5(4) . .
O9 Ho1 O2 C9 -137.1(4) . .
O5 Ho1 O2 C9 131.4(4) . .
O8 Ho1 O2 C9 -72.6(4) . .
O4 Ho1 O2 C9 60.9(4) . .
O5 Ho1 O2 C9 155.8(4) 3_777 .
O11 Ho1 O2 C9 7.7(4) . .
Ni2 Ho1 O2 C9 -29.3(4) . .
Ni1 Ho1 O2 C9 38.4(4) . .
Ho1 Ho1 O2 C9 140.8(4) 3_777 .
C18 C17 O4 Ni1 -163.8(3) . .
C16 C17 O4 Ni1 18.2(5) . .
C18 C17 O4 Ho1 19.9(5) . .
C16 C17 O4 Ho1 -158.0(3) . .
N4 Ni1 O4 C17 -16.8(3) . .
O11 Ni1 O4 C17 -179.4(3) . .
N1 Ni1 O4 C17 87.9(3) . .
Ho1 Ni1 O4 C17 -177.0(3) . .
N4 Ni1 O4 Ho1 160.20(12) . .
O11 Ni1 O4 Ho1 -2.34(10) . .
N1 Ni1 O4 Ho1 -95.09(13) . .
N2 Ni1 O4 Ho1 110.8(6) . .
O2 Ho1 O4 C17 34.1(3) . .
O1 Ho1 O4 C17 106.6(3) . .
O9 Ho1 O4 C17 -23.7(4) . .
O5 Ho1 O4 C17 -43.4(3) . .
O8 Ho1 O4 C17 151.3(3) . .
O5 Ho1 O4 C17 -108.2(3) 3_777 .
O11 Ho1 O4 C17 179.1(3) . .
Ni2 Ho1 O4 C17 144.4(3) . .
Ni1 Ho1 O4 C17 177.0(3) . .
Ho1 Ho1 O4 C17 -77.1(3) 3_777 .
O2 Ho1 O4 Ni1 -142.86(11) . .
O1 Ho1 O4 Ni1 -70.40(10) . .
O9 Ho1 O4 Ni1 159.3(2) . .
O5 Ho1 O4 Ni1 139.61(12) . .
O8 Ho1 O4 Ni1 -25.69(15) . .
O5 Ho1 O4 Ni1 74.82(10) 3_777 .
O11 Ho1 O4 Ni1 2.07(8) . .
Ni2 Ho1 O4 Ni1 -32.63(9) . .
Ho1 Ho1 O4 Ni1 105.90(9) 3_777 .
O6 C19 O5 Ho1 125.1(3) . .
C18 C19 O5 Ho1 -59.0(4) . .
O6 C19 O5 Ho1 -70.4(4) . 3_777
C18 C19 O5 Ho1 105.4(3) . 3_777
O2 Ho1 O5 C19 -29.4(2) . .
O1 Ho1 O5 C19 16.6(3) . .
O9 Ho1 O5 C19 -110.7(3) . .
O8 Ho1 O5 C19 -145.0(3) . .
O4 Ho1 O5 C19 62.3(3) . .
O5 Ho1 O5 C19 166.4(3) 3_777 .
O11 Ho1 O5 C19 109.8(3) . .
Ni2 Ho1 O5 C19 85.5(3) . .
Ni1 Ho1 O5 C19 84.3(2) . .
Ho1 Ho1 O5 C19 166.4(3) 3_777 .
O2 Ho1 O5 Ho1 164.17(12) . 3_777
O1 Ho1 O5 Ho1 -149.80(10) . 3_777
O9 Ho1 O5 Ho1 82.88(11) . 3_777
O8 Ho1 O5 Ho1 48.6(2) . 3_777
O4 Ho1 O5 Ho1 -104.12(11) . 3_777
O5 Ho1 O5 Ho1 0.0 3_777 3_777
O11 Ho1 O5 Ho1 -56.61(13) . 3_777
Ni2 Ho1 O5 Ho1 -80.9(2) . 3_777
Ni1 Ho1 O5 Ho1 -82.06(9) . 3_777
C26 C27 O7 Ni2 -8.7(6) . .
O1 Ni2 O7 C27 14.4(7) . .
N3 Ni2 O7 C27 -171.5(3) . .
O8 Ni2 O7 C27 13.8(3) . .
O11 Ni2 O7 C27 94.6(3) . .
O1W Ni2 O7 C27 -83.4(3) . .
Ho1 Ni2 O7 C27 50.6(3) . .
C26 C25 O8 Ni2 2.4(5) . .
C24 C25 O8 Ni2 -175.9(2) . .
C26 C25 O8 Ho1 -136.2(3) . .
C24 C25 O8 Ho1 45.5(4) . .
O1 Ni2 O8 C25 168.9(3) . .
N3 Ni2 O8 C25 -168.1(5) . .
O11 Ni2 O8 C25 -106.9(3) . .
O7 Ni2 O8 C25 -11.3(3) . .
O1W Ni2 O8 C25 76.5(3) . .
Ho1 Ni2 O8 C25 -150.1(3) . .
O1 Ni2 O8 Ho1 -41.07(9) . .
N3 Ni2 O8 Ho1 -18.0(5) . .
O11 Ni2 O8 Ho1 43.15(9) . .
O7 Ni2 O8 Ho1 138.80(10) . .
O1W Ni2 O8 Ho1 -133.40(10) . .
O2 Ho1 O8 C25 -114.5(3) . .
O1 Ho1 O8 C25 -172.6(3) . .
O9 Ho1 O8 C25 -43.0(3) . .
O5 Ho1 O8 C25 -6.2(4) . .
O4 Ho1 O8 C25 139.0(3) . .
O5 Ho1 O8 C25 38.2(3) 3_777 .
O11 Ho1 O8 C25 111.0(3) . .
Ni2 Ho1 O8 C25 149.7(3) . .
Ni1 Ho1 O8 C25 124.4(3) . .
Ho1 Ho1 O8 C25 25.6(3) 3_777 .
O2 Ho1 O8 Ni2 95.78(10) . .
O1 Ho1 O8 Ni2 37.67(9) . .
O9 Ho1 O8 Ni2 167.32(12) . .
O5 Ho1 O8 Ni2 -155.89(15) . .
O4 Ho1 O8 Ni2 -10.76(15) . .
O5 Ho1 O8 Ni2 -111.55(9) 3_777 .
O11 Ho1 O8 Ni2 -38.75(8) . .
Ni1 Ho1 O8 Ni2 -25.33(8) . .
Ho1 Ho1 O8 Ni2 -124.09(6) 3_777 .
O10 C23 O9 Ho1 -178.5(3) . .
C24 C23 O9 Ho1 2.1(6) . .
O2 Ho1 O9 C23 136.2(4) . .
O1 Ho1 O9 C23 70.3(4) . .
O5 Ho1 O9 C23 -146.5(4) . .
O8 Ho1 O9 C23 19.0(4) . .
O4 Ho1 O9 C23 -165.0(3) . .
O5 Ho1 O9 C23 -78.3(4) 3_777 .
O11 Ho1 O9 C23 -13.4(4) . .
Ni2 Ho1 O9 C23 27.7(4) . .
Ni1 Ho1 O9 C23 -29.7(5) . .
Ho1 Ho1 O9 C23 -112.2(4) 3_777 .
N4 Ni1 O11 Ni2 26.7(4) . .
N1 Ni1 O11 Ni2 -157.43(14) . .
O4 Ni1 O11 Ni2 99.31(13) . .
N2 Ni1 O11 Ni2 -71.53(14) . .
Ho1 Ni1 O11 Ni2 96.97(14) . .
N4 Ni1 O11 Ho1 -70.3(4) . .
N1 Ni1 O11 Ho1 105.60(12) . .
O4 Ni1 O11 Ho1 2.34(10) . .
N2 Ni1 O11 Ho1 -168.51(11) . .
O1 Ni2 O11 Ni1 -68.45(13) . .
N3 Ni2 O11 Ni1 19.57(15) . .
O8 Ni2 O11 Ni1 -149.00(14) . .
O7 Ni2 O11 Ni1 123.10(13) . .
O1W Ni2 O11 Ni1 -86.5(16) . .
Ho1 Ni2 O11 Ni1 -106.20(14) . .
O1 Ni2 O11 Ho1 37.76(9) . .
N3 Ni2 O11 Ho1 125.77(11) . .
O8 Ni2 O11 Ho1 -42.80(9) . .
O7 Ni2 O11 Ho1 -130.70(9) . .
O1W Ni2 O11 Ho1 19.7(16) . .
O2 Ho1 O11 Ni1 57.05(16) . .
O1 Ho1 O11 Ni1 82.75(11) . .
O9 Ho1 O11 Ni1 -171.53(9) . .
O5 Ho1 O11 Ni1 -50.42(13) . .
O8 Ho1 O11 Ni1 155.45(12) . .
O4 Ho1 O11 Ni1 -2.15(9) . .
O5 Ho1 O11 Ni1 -103.52(11) 3_777 .
Ni2 Ho1 O11 Ni1 117.10(13) . .
Ho1 Ho1 O11 Ni1 -79.06(9) 3_777 .
O2 Ho1 O11 Ni2 -60.05(15) . .
O1 Ho1 O11 Ni2 -34.35(9) . .
O9 Ho1 O11 Ni2 71.37(13) . .
O5 Ho1 O11 Ni2 -167.53(8) . .
O8 Ho1 O11 Ni2 38.35(8) . .
O4 Ho1 O11 Ni2 -119.26(11) . .
O5 Ho1 O11 Ni2 139.38(10) 3_777 .
Ni1 Ho1 O11 Ni2 -117.10(13) . .
Ho1 Ho1 O11 Ni2 163.83(6) 3_777 .
